data_4340294
loop_
_publ_author_name
'Vicente, Jos\'e'
'Chicote, Mar\'ia-Teresa'
'Guerrero, Rita'
'Vicente-Hern\'andez, Inmaculada'
'Alvarez-Falc\'on, Miguel M'

_publ_section_title
;
 The first acetimino complexes of Rh(III).
 4-imino-2-methylpentan-2-amino-Rh(III) complexes through metal-assisted
 intramolecular aldol-type condensation of two acetimino ligands.
;
_journal_issue 1
_journal_name_full 'Inorganic chemistry'
_journal_page_first 181
_journal_page_last 188
_journal_paper_doi 10.1021/ic051521w
_journal_volume 45
_journal_year 2006
_chemical_formula_sum 'C16 H29 Cl2 N2 O4 Rh'
_chemical_formula_weight 487.22
_chemical_name_systematic
; 
 ? 
;
_space_group_IT_number 4
_symmetry_cell_setting monoclinic
_symmetry_space_group_name_Hall 'P 2yb'
_symmetry_space_group_name_H-M 'P 1 21 1'
_atom_sites_solution_hydrogens geom
_atom_sites_solution_primary Patterson
_atom_sites_solution_secondary difmap
_audit_creation_method SHELXL-97
_cell_angle_alpha 90.00
_cell_angle_beta 102.138(1)
_cell_angle_gamma 90.00
_cell_formula_units_Z 4
_cell_length_a 8.5542(3)
_cell_length_b 15.9110(6)
_cell_length_c 15.4317(6)
_cell_measurement_reflns_used 8776
_cell_measurement_temperature 100(2)
_cell_measurement_theta_max 28.04
_cell_measurement_theta_min 2.56
_cell_volume 2053.39(13)
_computing_cell_refinement 'Bruker SAINT'
_computing_data_collection 'Bruker SMART'
_computing_data_reduction 'Bruker SAINT'
_computing_molecular_graphics 'Bruker SHELXTL'
_computing_publication_material 'Bruker SHELXTL'
_computing_structure_refinement 'SHELXL-97 (Sheldrick, 1997)'
_computing_structure_solution 'SHELXS-97 (Sheldrick, 1990)'
_diffrn_ambient_temperature 100(2)
_diffrn_detector_area_resol_mean 8.26
_diffrn_measured_fraction_theta_full 0.999
_diffrn_measured_fraction_theta_max 0.996
_diffrn_measurement_device_type 'Buker SMART APEX'
_diffrn_measurement_method \w-scan
_diffrn_radiation_monochromator graphite
_diffrn_radiation_source 'fine-focus sealed tube'
_diffrn_radiation_type MoK\a
_diffrn_radiation_wavelength 0.71073
_diffrn_reflns_av_R_equivalents 0.0150
_diffrn_reflns_av_sigmaI/netI 0.0180
_diffrn_reflns_limit_h_max 10
_diffrn_reflns_limit_h_min -10
_diffrn_reflns_limit_k_max 20
_diffrn_reflns_limit_k_min -20
_diffrn_reflns_limit_l_max 19
_diffrn_reflns_limit_l_min -19
_diffrn_reflns_number 23574
_diffrn_reflns_theta_full 26.00
_diffrn_reflns_theta_max 27.10
_diffrn_reflns_theta_min 1.35
_exptl_absorpt_coefficient_mu 1.114
_exptl_absorpt_correction_T_max 0.8419
_exptl_absorpt_correction_T_min 0.7682
_exptl_absorpt_correction_type multi-scan
_exptl_absorpt_process_details SADABS
_exptl_crystal_colour orange
_exptl_crystal_density_diffrn 1.576
_exptl_crystal_density_method 'not measured'
_exptl_crystal_description prism
_exptl_crystal_F_000 1000
_exptl_crystal_size_max 0.25
_exptl_crystal_size_mid 0.19
_exptl_crystal_size_min 0.16
_refine_diff_density_max 0.456
_refine_diff_density_min -0.404
_refine_diff_density_rms 0.063
_refine_ls_abs_structure_details 'Flack H D (1983), Acta Cryst. A39, 876-881'
_refine_ls_abs_structure_Flack 0.460(15)
_refine_ls_extinction_method none
_refine_ls_goodness_of_fit_ref 1.065
_refine_ls_hydrogen_treatment 'NH free with SADI, rigid methyls'
_refine_ls_matrix_type full
_refine_ls_number_parameters 486
_refine_ls_number_reflns 8876
_refine_ls_number_restraints 7
_refine_ls_restrained_S_all 1.065
_refine_ls_R_factor_all 0.0193
_refine_ls_R_factor_gt 0.0189
_refine_ls_shift/su_max 0.002
_refine_ls_shift/su_mean 0.000
_refine_ls_structure_factor_coef Fsqd
_refine_ls_weighting_details 'calc w=1/[\s^2^(Fo^2^)+(0.0266P)^2^+0.5539P] where P=(Fo^2^+2Fc^2^)/3'
_refine_ls_weighting_scheme calc
_refine_ls_wR_factor_gt 0.0471
_refine_ls_wR_factor_ref 0.0473
_reflns_number_gt 8721
_reflns_number_total 8876
_reflns_threshold_expression >2sigma(I)
_cod_data_source_file ic051521wsi20050906_020510.cif
_cod_data_source_block iv63ras
_cod_original_sg_symbol_H-M 'P 2(1)'
_cod_database_code 4340294

loop_
_symmetry_equiv_pos_as_xyz
'x, y, z'
'-x, y+1/2, -z'

loop_
_atom_site_label
_atom_site_type_symbol
_atom_site_fract_x
_atom_site_fract_y
_atom_site_fract_z
_atom_site_U_iso_or_equiv
_atom_site_adp_type
_atom_site_occupancy
_atom_site_symmetry_multiplicity
_atom_site_calc_flag
_atom_site_refinement_flags
Rh1 Rh 0.634439(16) 0.608574(8) 0.022180(10) 0.01161(4) Uani 1 1 d .
Cl1 Cl 0.53103(6) 0.72442(4) 0.09333(4) 0.01991(11) Uani 1 1 d .
N1 N 0.6419(2) 0.53027(13) 0.13219(13) 0.0146(4) Uani 1 1 d D
H01 H 0.728(2) 0.5022(17) 0.1455(16) 0.019(7) Uiso 1 1 d D
N2 N 0.8664(2) 0.64290(14) 0.08848(13) 0.0163(4) Uani 1 1 d D
H02 H 0.915(3) 0.6047(15) 0.1196(16) 0.021(7) Uiso 1 1 d D
C1 C 0.4311(2) 0.59540(17) -0.08667(15) 0.0161(5) Uani 1 1 d .
C2 C 0.5031(3) 0.51510(17) -0.06605(16) 0.0174(5) Uani 1 1 d .
C3 C 0.6683(3) 0.52039(16) -0.07601(15) 0.0162(5) Uani 1 1 d .
C4 C 0.6916(2) 0.60349(19) -0.10833(13) 0.0155(4) Uani 1 1 d .
C5 C 0.5477(2) 0.65018(16) -0.11338(15) 0.0156(5) Uani 1 1 d .
C6 C 0.2615(2) 0.6182(2) -0.08755(16) 0.0238(5) Uani 1 1 d .
H6A H 0.1977 0.6127 -0.1480 0.029 Uiso 1 1 calc R
H6B H 0.2565 0.6763 -0.0673 0.029 Uiso 1 1 calc R
H6C H 0.2190 0.5804 -0.0480 0.029 Uiso 1 1 calc R
C7 C 0.4246(3) 0.43877(18) -0.03883(18) 0.0255(5) Uani 1 1 d .
H7A H 0.3506 0.4553 -0.0013 0.031 Uiso 1 1 calc R
H7B H 0.5062 0.4010 -0.0056 0.031 Uiso 1 1 calc R
H7C H 0.3654 0.4098 -0.0917 0.031 Uiso 1 1 calc R
C8 C 0.7908(3) 0.45165(19) -0.06171(17) 0.0271(6) Uani 1 1 d .
H8A H 0.8160 0.4359 -0.1186 0.032 Uiso 1 1 calc R
H8B H 0.7485 0.4027 -0.0357 0.032 Uiso 1 1 calc R
H8C H 0.8881 0.4714 -0.0215 0.032 Uiso 1 1 calc R
C9 C 0.8413(3) 0.63323(18) -0.13376(16) 0.0224(5) Uani 1 1 d .
H9A H 0.8496 0.6081 -0.1906 0.027 Uiso 1 1 calc R
H9B H 0.9339 0.6165 -0.0881 0.027 Uiso 1 1 calc R
H9C H 0.8386 0.6946 -0.1393 0.027 Uiso 1 1 calc R
C10 C 0.5132(3) 0.73837(16) -0.14567(17) 0.0221(6) Uani 1 1 d .
H10A H 0.6139 0.7672 -0.1471 0.027 Uiso 1 1 calc R
H10B H 0.4575 0.7683 -0.1056 0.027 Uiso 1 1 calc R
H10C H 0.4457 0.7373 -0.2054 0.027 Uiso 1 1 calc R
C11 C 0.3793(3) 0.54676(18) 0.16556(16) 0.0237(5) Uani 1 1 d .
H11A H 0.3640 0.5863 0.1158 0.028 Uiso 1 1 calc R
H11B H 0.3689 0.5766 0.2196 0.028 Uiso 1 1 calc R
H11C H 0.2984 0.5024 0.1528 0.028 Uiso 1 1 calc R
C12 C 0.5411(3) 0.50880(16) 0.17837(15) 0.0172(5) Uani 1 1 d .
C13 C 0.5805(3) 0.44340(16) 0.24993(15) 0.0216(5) Uani 1 1 d .
H13A H 0.6842 0.4179 0.2484 0.026 Uiso 1 1 calc R
H13B H 0.4975 0.3999 0.2402 0.026 Uiso 1 1 calc R
H13C H 0.5855 0.4698 0.3078 0.026 Uiso 1 1 calc R
C14 C 0.8871(3) 0.78558(17) 0.03739(17) 0.0216(5) Uani 1 1 d .
H14A H 0.7758 0.7761 0.0070 0.026 Uiso 1 1 calc R
H14B H 0.9526 0.7957 -0.0066 0.026 Uiso 1 1 calc R
H14C H 0.8927 0.8346 0.0763 0.026 Uiso 1 1 calc R
C15 C 0.9483(2) 0.70996(18) 0.09132(14) 0.0161(4) Uani 1 1 d .
C16 C 1.1128(2) 0.7181(2) 0.14924(15) 0.0221(5) Uani 1 1 d .
H16A H 1.1386 0.6669 0.1847 0.027 Uiso 1 1 calc R
H16B H 1.1154 0.7666 0.1887 0.027 Uiso 1 1 calc R
H16C H 1.1913 0.7261 0.1120 0.027 Uiso 1 1 calc R
Cl3 Cl 1.02018(6) 0.38214(4) 0.19924(4) 0.01929(12) Uani 1 1 d .
O1 O 1.0118(3) 0.38169(15) 0.29114(13) 0.0406(5) Uani 1 1 d .
O2 O 1.1769(2) 0.35722(12) 0.18973(14) 0.0353(4) Uani 1 1 d .
O3 O 0.9023(2) 0.32610(14) 0.15084(15) 0.0468(5) Uani 1 1 d .
O4 O 0.9876(2) 0.46660(13) 0.16512(13) 0.0319(4) Uani 1 1 d .
Rh2 Rh 0.624941(17) 0.218097(8) 0.523266(10) 0.01246(4) Uani 1 1 d .
Cl2 Cl 0.50008(6) 0.10262(5) 0.58393(4) 0.02126(12) Uani 1 1 d .
N3 N 0.6114(2) 0.29601(14) 0.63071(14) 0.0175(4) Uani 1 1 d D
H03 H 0.699(2) 0.3197(17) 0.6478(16) 0.018(7) Uiso 1 1 d D
N4 N 0.8474(2) 0.18292(14) 0.60179(14) 0.0168(4) Uani 1 1 d D
H04 H 0.897(3) 0.2182(17) 0.6348(19) 0.038(9) Uiso 1 1 d D
C21 C 0.5681(3) 0.17702(17) 0.38669(15) 0.0163(5) Uani 1 1 d .
C22 C 0.7112(2) 0.2242(2) 0.40060(14) 0.0176(4) Uani 1 1 d .
C23 C 0.6798(3) 0.30694(17) 0.43183(15) 0.0178(5) Uani 1 1 d .
C24 C 0.5107(3) 0.31145(16) 0.42983(15) 0.0171(5) Uani 1 1 d .
C25 C 0.4421(3) 0.23155(18) 0.40413(16) 0.0183(5) Uani 1 1 d .
C26 C 0.5409(3) 0.08902(16) 0.35202(17) 0.0222(5) Uani 1 1 d .
H26A H 0.4831 0.0906 0.2901 0.027 Uiso 1 1 calc R
H26B H 0.4776 0.0580 0.3875 0.027 Uiso 1 1 calc R
H26C H 0.6441 0.0610 0.3559 0.027 Uiso 1 1 calc R
C27 C 0.8700(3) 0.19571(19) 0.38550(17) 0.0266(6) Uani 1 1 d .
H27A H 0.8658 0.1354 0.3723 0.032 Uiso 1 1 calc R
H27B H 0.9525 0.2064 0.4389 0.032 Uiso 1 1 calc R
H27C H 0.8959 0.2267 0.3354 0.032 Uiso 1 1 calc R
C28 C 0.8010(3) 0.37619(18) 0.45476(17) 0.0248(6) Uani 1 1 d .
H28A H 0.8261 0.3989 0.4003 0.030 Uiso 1 1 calc R
H28B H 0.8986 0.3538 0.4926 0.030 Uiso 1 1 calc R
H28C H 0.7573 0.4209 0.4863 0.030 Uiso 1 1 calc R
C29 C 0.4204(3) 0.38645(19) 0.44983(19) 0.0273(6) Uani 1 1 d .
H29A H 0.3801 0.4178 0.3950 0.033 Uiso 1 1 calc R
H29B H 0.4914 0.4226 0.4923 0.033 Uiso 1 1 calc R
H29C H 0.3303 0.3683 0.4754 0.033 Uiso 1 1 calc R
C30 C 0.2696(3) 0.2079(2) 0.39147(17) 0.0265(6) Uani 1 1 d .
H30A H 0.2193 0.2414 0.4314 0.032 Uiso 1 1 calc R
H30B H 0.2610 0.1481 0.4048 0.032 Uiso 1 1 calc R
H30C H 0.2157 0.2188 0.3299 0.032 Uiso 1 1 calc R
C31 C 0.4992(3) 0.31855(16) 0.66923(15) 0.0200(5) Uani 1 1 d .
C32 C 0.3361(3) 0.28183(18) 0.6467(2) 0.0317(6) Uani 1 1 d .
H32A H 0.3319 0.2391 0.6005 0.038 Uiso 1 1 calc R
H32B H 0.2583 0.3262 0.6250 0.038 Uiso 1 1 calc R
H32C H 0.3106 0.2559 0.6996 0.038 Uiso 1 1 calc R
C33 C 0.5268(3) 0.38250(17) 0.74233(16) 0.0250(5) Uani 1 1 d .
H33A H 0.5340 0.3541 0.7994 0.030 Uiso 1 1 calc R
H33B H 0.4378 0.4225 0.7328 0.030 Uiso 1 1 calc R
H33C H 0.6268 0.4126 0.7425 0.030 Uiso 1 1 calc R
C34 C 0.9306(2) 0.11543(19) 0.60683(14) 0.0179(4) Uani 1 1 d .
C35 C 0.8778(3) 0.04121(18) 0.55004(17) 0.0236(5) Uani 1 1 d .
H35A H 0.7675 0.0497 0.5176 0.028 Uiso 1 1 calc R
H35B H 0.8832 -0.0091 0.5872 0.028 Uiso 1 1 calc R
H35C H 0.9478 0.0340 0.5078 0.028 Uiso 1 1 calc R
C36 C 1.0898(2) 0.1076(2) 0.66987(15) 0.0246(5) Uani 1 1 d .
H36A H 1.1110 0.1586 0.7060 0.030 Uiso 1 1 calc R
H36B H 1.1739 0.1001 0.6362 0.030 Uiso 1 1 calc R
H36C H 1.0882 0.0589 0.7086 0.030 Uiso 1 1 calc R
Cl4 Cl 1.00041(7) 0.44120(4) 0.70453(4) 0.02009(12) Uani 1 1 d .
O5 O 0.8575(2) 0.49025(14) 0.68277(16) 0.0494(6) Uani 1 1 d .
O6 O 0.9604(2) 0.35360(13) 0.68849(14) 0.0347(5) Uani 1 1 d .
O7 O 1.1072(3) 0.46530(13) 0.64981(15) 0.0468(5) Uani 1 1 d .
O8 O 1.0722(3) 0.45222(18) 0.79528(14) 0.0559(7) Uani 1 1 d .

loop_
_atom_site_aniso_label
_atom_site_aniso_U_11
_atom_site_aniso_U_22
_atom_site_aniso_U_33
_atom_site_aniso_U_23
_atom_site_aniso_U_13
_atom_site_aniso_U_12
Rh1 0.01119(7) 0.00997(9) 0.01391(8) -0.00016(7) 0.00319(6) 0.00000(6)
Cl1 0.0240(2) 0.0133(3) 0.0249(3) -0.0036(2) 0.0109(2) 0.0011(2)
N1 0.0135(8) 0.0131(10) 0.0163(9) -0.0006(7) 0.0015(7) 0.0011(7)
N2 0.0152(9) 0.0175(10) 0.0154(9) 0.0007(8) 0.0014(7) 0.0020(7)
C1 0.0146(9) 0.0161(14) 0.0168(10) -0.0034(9) 0.0012(8) -0.0005(9)
C2 0.0164(10) 0.0169(14) 0.0186(11) -0.0040(10) 0.0028(8) -0.0033(9)
C3 0.0192(10) 0.0140(13) 0.0150(11) -0.0037(9) 0.0030(8) 0.0035(8)
C4 0.0160(9) 0.0180(12) 0.0129(9) -0.0016(10) 0.0038(7) -0.0027(9)
C5 0.0151(10) 0.0166(13) 0.0142(11) -0.0026(9) 0.0012(8) 0.0000(8)
C6 0.0115(9) 0.0291(14) 0.0297(12) 0.0023(11) 0.0020(8) 0.0016(9)
C7 0.0301(12) 0.0170(14) 0.0294(13) -0.0031(11) 0.0064(10) -0.0099(10)
C8 0.0283(12) 0.0250(15) 0.0269(12) -0.0038(11) 0.0035(10) 0.0113(10)
C9 0.0168(10) 0.0295(14) 0.0221(11) -0.0019(9) 0.0071(9) -0.0010(9)
C10 0.0235(11) 0.0220(16) 0.0197(11) 0.0048(9) 0.0019(9) 0.0025(9)
C11 0.0220(11) 0.0247(13) 0.0270(12) 0.0057(10) 0.0112(9) 0.0018(9)
C12 0.0196(10) 0.0147(11) 0.0171(11) -0.0035(9) 0.0035(8) -0.0019(8)
C13 0.0269(11) 0.0191(12) 0.0208(11) 0.0027(9) 0.0097(9) 0.0007(9)
C14 0.0212(11) 0.0161(13) 0.0275(13) 0.0012(10) 0.0051(10) -0.0044(9)
C15 0.0137(9) 0.0184(12) 0.0174(10) -0.0051(9) 0.0059(7) -0.0002(9)
C16 0.0163(9) 0.0233(12) 0.0254(11) -0.0044(11) 0.0011(8) -0.0019(10)
Cl3 0.0180(2) 0.0164(3) 0.0237(3) -0.0016(2) 0.0050(2) 0.0011(2)
O1 0.0550(13) 0.0423(13) 0.0280(10) 0.0042(9) 0.0163(9) 0.0036(10)
O2 0.0256(9) 0.0263(9) 0.0586(13) 0.0016(9) 0.0193(9) 0.0077(7)
O3 0.0384(11) 0.0403(12) 0.0592(13) -0.0167(10) 0.0046(10) -0.0180(9)
O4 0.0270(9) 0.0234(10) 0.0450(11) 0.0127(8) 0.0072(8) 0.0072(7)
Rh2 0.01234(8) 0.01075(9) 0.01477(8) 0.00044(7) 0.00396(6) -0.00026(6)
Cl2 0.0269(3) 0.0147(3) 0.0250(3) 0.0016(2) 0.0118(2) -0.0030(2)
N3 0.0183(9) 0.0142(10) 0.0203(10) -0.0010(8) 0.0048(8) -0.0036(7)
N4 0.0169(9) 0.0141(10) 0.0186(10) -0.0010(8) 0.0022(7) -0.0004(7)
C21 0.0161(10) 0.0178(13) 0.0148(11) 0.0016(9) 0.0024(8) 0.0016(9)
C22 0.0169(9) 0.0216(12) 0.0145(10) 0.0048(10) 0.0036(7) -0.0019(10)
C23 0.0193(11) 0.0202(14) 0.0142(11) 0.0047(9) 0.0041(8) 0.0000(9)
C24 0.0208(11) 0.0145(13) 0.0162(11) 0.0023(10) 0.0045(9) 0.0004(9)
C25 0.0141(10) 0.0203(15) 0.0203(11) 0.0031(10) 0.0030(8) 0.0010(9)
C26 0.0286(12) 0.0165(14) 0.0207(11) -0.0028(9) 0.0032(9) -0.0010(9)
C27 0.0186(11) 0.0359(16) 0.0289(13) 0.0048(11) 0.0131(10) 0.0061(10)
C28 0.0274(12) 0.0212(14) 0.0253(12) 0.0054(10) 0.0042(10) -0.0100(10)
C29 0.0316(13) 0.0188(14) 0.0337(14) 0.0046(11) 0.0118(11) 0.0076(10)
C30 0.0151(10) 0.0285(15) 0.0345(13) 0.0034(11) 0.0020(9) 0.0011(10)
C31 0.0294(12) 0.0130(11) 0.0199(11) 0.0031(9) 0.0100(9) 0.0017(9)
C32 0.0275(13) 0.0268(14) 0.0461(16) -0.0093(12) 0.0197(12) -0.0034(10)
C33 0.0381(13) 0.0174(12) 0.0219(11) -0.0008(9) 0.0116(10) -0.0011(10)
C34 0.0179(9) 0.0183(12) 0.0174(10) 0.0065(10) 0.0033(8) -0.0018(9)
C35 0.0217(11) 0.0185(13) 0.0291(13) 0.0009(10) 0.0017(10) 0.0037(9)
C36 0.0183(10) 0.0259(13) 0.0277(12) 0.0054(12) 0.0004(8) 0.0005(10)
Cl4 0.0211(3) 0.0175(3) 0.0219(3) -0.0012(2) 0.0050(2) -0.0025(2)
O5 0.0363(11) 0.0389(12) 0.0717(15) 0.0035(11) 0.0085(10) 0.0176(9)
O6 0.0303(10) 0.0198(9) 0.0529(13) -0.0051(9) 0.0064(8) -0.0060(7)
O7 0.0513(12) 0.0330(11) 0.0678(15) 0.0143(10) 0.0391(11) -0.0031(10)
O8 0.0789(17) 0.0539(15) 0.0265(11) -0.0107(10) -0.0079(11) -0.0050(13)

loop_
_atom_type_symbol
_atom_type_description
_atom_type_scat_dispersion_real
_atom_type_scat_dispersion_imag
_atom_type_scat_source
C C 0.0033 0.0016 'International Tables Vol C Tables 4.2.6.8 and 6.1.1.4'
H H 0.0000 0.0000 'International Tables Vol C Tables 4.2.6.8 and 6.1.1.4'
N N 0.0061 0.0033 'International Tables Vol C Tables 4.2.6.8 and 6.1.1.4'
O O 0.0106 0.0060 'International Tables Vol C Tables 4.2.6.8 and 6.1.1.4'
Cl Cl 0.1484 0.1585 'International Tables Vol C Tables 4.2.6.8 and 6.1.1.4'
Rh Rh -1.1178 0.9187 'International Tables Vol C Tables 4.2.6.8 and 6.1.1.4'

loop_
_geom_angle_atom_site_label_1
_geom_angle_atom_site_label_2
_geom_angle_atom_site_label_3
_geom_angle
N1 Rh1 N2 84.00(8)
N1 Rh1 C3 101.49(9)
N2 Rh1 C3 105.15(8)
N1 Rh1 C1 117.05(8)
N2 Rh1 C1 157.87(8)
C3 Rh1 C1 65.82(9)
N1 Rh1 C2 91.40(9)
N2 Rh1 C2 142.74(8)
C3 Rh1 C2 39.64(8)
C1 Rh1 C2 38.48(10)
N1 Rh1 C5 155.20(8)
N2 Rh1 C5 119.06(8)
C3 Rh1 C5 65.50(9)
C1 Rh1 C5 39.06(8)
C2 Rh1 C5 64.93(9)
N1 Rh1 C4 138.99(10)
N2 Rh1 C4 95.01(7)
C3 Rh1 C4 39.15(10)
C1 Rh1 C4 64.94(8)
C2 Rh1 C4 65.13(9)
C5 Rh1 C4 38.34(8)
N1 Rh1 Cl1 92.14(6)
N2 Rh1 Cl1 88.79(6)
C3 Rh1 Cl1 161.32(7)
C1 Rh1 Cl1 96.67(7)
C2 Rh1 Cl1 128.40(6)
C5 Rh1 Cl1 97.01(7)
C4 Rh1 Cl1 128.87(8)
C12 N1 Rh1 134.67(16)
C15 N2 Rh1 133.66(17)
C2 C1 C5 108.22(19)
C2 C1 C6 126.4(2)
C5 C1 C6 125.3(2)
C2 C1 Rh1 70.97(13)
C5 C1 Rh1 70.91(12)
C6 C1 Rh1 127.29(16)
C1 C2 C3 107.9(2)
C1 C2 C7 126.5(2)
C3 C2 C7 125.6(2)
C1 C2 Rh1 70.55(13)
C3 C2 Rh1 68.87(13)
C7 C2 Rh1 126.00(17)
C4 C3 C2 107.3(2)
C4 C3 C8 125.3(2)
C2 C3 C8 127.3(2)
C4 C3 Rh1 72.01(13)
C2 C3 Rh1 71.49(13)
C8 C3 Rh1 124.88(17)
C5 C4 C3 108.44(19)
C5 C4 C9 126.8(3)
C3 C4 C9 124.8(2)
C5 C4 Rh1 70.80(12)
C3 C4 Rh1 68.83(12)
C9 C4 Rh1 127.21(16)
C4 C5 C1 108.0(2)
C4 C5 C10 127.8(2)
C1 C5 C10 124.0(2)
C4 C5 Rh1 70.86(12)
C1 C5 Rh1 70.03(13)
C10 C5 Rh1 127.58(17)
N1 C12 C11 122.5(2)
N1 C12 C13 121.5(2)
C11 C12 C13 115.98(19)
N2 C15 C14 122.1(2)
N2 C15 C16 122.1(2)
C14 C15 C16 115.8(2)
O3 Cl3 O2 110.19(12)
O3 Cl3 O1 109.63(13)
O2 Cl3 O1 109.99(13)
O3 Cl3 O4 109.10(13)
O2 Cl3 O4 109.36(11)
O1 Cl3 O4 108.54(13)
N3 Rh2 N4 84.00(8)
N3 Rh2 C23 100.92(10)
N4 Rh2 C23 105.11(9)
N3 Rh2 C24 91.66(9)
N4 Rh2 C24 142.73(8)
C23 Rh2 C24 39.42(8)
N3 Rh2 C25 117.70(9)
N4 Rh2 C25 157.15(9)
C23 Rh2 C25 65.73(9)
C24 Rh2 C25 38.46(10)
N3 Rh2 C21 155.89(9)
N4 Rh2 C21 118.12(8)
C23 Rh2 C21 65.69(9)
C24 Rh2 C21 65.10(9)
C25 Rh2 C21 39.28(9)
N3 Rh2 C22 138.52(10)
N4 Rh2 C22 94.69(8)
C23 Rh2 C22 39.37(11)
C24 Rh2 C22 64.92(10)
C25 Rh2 C22 64.65(8)
C21 Rh2 C22 38.03(9)
N3 Rh2 Cl2 92.35(6)
N4 Rh2 Cl2 89.68(6)
C23 Rh2 Cl2 160.97(7)
C24 Rh2 Cl2 127.53(6)
C25 Rh2 Cl2 96.05(7)
C21 Rh2 Cl2 96.95(7)
C22 Rh2 Cl2 129.14(8)
C31 N3 Rh2 134.80(18)
C34 N4 Rh2 132.91(17)
C22 C21 C25 107.9(2)
C22 C21 C26 127.9(2)
C25 C21 C26 123.9(2)
C22 C21 Rh2 71.43(13)
C25 C21 Rh2 70.26(13)
C26 C21 Rh2 128.05(17)
C21 C22 C23 108.6(2)
C21 C22 C27 127.0(3)
C23 C22 C27 124.4(2)
C21 C22 Rh2 70.54(12)
C23 C22 Rh2 68.25(13)
C27 C22 Rh2 127.44(17)
C24 C23 C22 107.1(2)
C24 C23 C28 127.4(2)
C22 C23 C28 125.3(2)
C24 C23 Rh2 71.69(13)
C22 C23 Rh2 72.37(14)
C28 C23 Rh2 124.80(17)
C25 C24 C23 108.4(2)
C25 C24 C29 125.0(2)
C23 C24 C29 126.7(2)
C25 C24 Rh2 70.91(14)
C23 C24 Rh2 68.89(13)
C29 C24 Rh2 126.56(17)
C24 C25 C21 107.87(19)
C24 C25 C30 126.9(2)
C21 C25 C30 125.2(2)
C24 C25 Rh2 70.64(13)
C21 C25 Rh2 70.46(13)
C30 C25 Rh2 127.20(17)
N3 C31 C32 122.6(2)
N3 C31 C33 121.5(2)
C32 C31 C33 115.8(2)
N4 C34 C35 122.4(2)
N4 C34 C36 121.7(2)
C35 C34 C36 116.0(2)
O8 Cl4 O7 110.79(16)
O8 Cl4 O5 109.64(15)
O7 Cl4 O5 109.76(14)
O8 Cl4 O6 109.07(15)
O7 Cl4 O6 108.51(13)
O5 Cl4 O6 109.04(13)

loop_
_geom_bond_atom_site_label_1
_geom_bond_atom_site_label_2
_geom_bond_distance
Rh1 N1 2.096(2)
Rh1 N2 2.1045(19)
Rh1 C3 2.129(2)
Rh1 C1 2.159(2)
Rh1 C2 2.165(2)
Rh1 C5 2.171(2)
Rh1 C4 2.172(2)
Rh1 Cl1 2.4070(7)
N1 C12 1.275(3)
N2 C15 1.272(3)
C1 C2 1.425(4)
C1 C5 1.448(3)
C1 C6 1.493(3)
C2 C3 1.456(3)
C2 C7 1.490(3)
C3 C4 1.442(4)
C3 C8 1.498(3)
C4 C5 1.426(3)
C4 C9 1.493(3)
C5 C10 1.498(4)
C11 C12 1.485(3)
C12 C13 1.503(3)
C14 C15 1.494(4)
C15 C16 1.506(3)
Cl3 O3 1.4329(19)
Cl3 O2 1.4349(17)
Cl3 O1 1.435(2)
Cl3 O4 1.449(2)
Rh2 N3 2.093(2)
Rh2 N4 2.1056(19)
Rh2 C23 2.118(2)
Rh2 C24 2.156(2)
Rh2 C25 2.159(2)
Rh2 C21 2.162(2)
Rh2 C22 2.174(2)
Rh2 Cl2 2.4112(7)
N3 C31 1.282(3)
N4 C34 1.281(3)
C21 C22 1.413(3)
C21 C25 1.453(3)
C21 C26 1.500(4)
C22 C23 1.447(4)
C22 C27 1.496(3)
C23 C24 1.442(3)
C23 C28 1.503(3)
C24 C25 1.421(4)
C24 C29 1.489(3)
C25 C30 1.495(3)
C31 C32 1.484(3)
C31 C33 1.501(3)
C34 C35 1.483(4)
C34 C36 1.503(3)
Cl4 O8 1.417(2)
Cl4 O7 1.4210(19)
Cl4 O5 1.4297(19)
Cl4 O6 1.444(2)

loop_
_geom_hbond_atom_site_label_D
_geom_hbond_atom_site_label_H
_geom_hbond_atom_site_label_A
_geom_hbond_distance_DH
_geom_hbond_distance_HA
_geom_hbond_distance_DA
_geom_hbond_angle_DHA
_geom_hbond_site_symmetry_A
N1 H01 O4 0.847(16) 2.252(17) 3.066(2) 161(3) .
N2 H02 O4 0.831(16) 2.350(19) 3.135(3) 158(3) .
N3 H03 O6 0.831(16) 2.257(17) 3.070(3) 166(3) .
N4 H04 O6 0.813(17) 2.33(2) 3.091(3) 156(3) .
C28 H28A O1 0.98 2.56 3.398(3) 143.4 .
C10 H10A O2 0.98 2.49 3.438(3) 163.8 2_755
C16 H16B O6 0.98 2.54 3.460(3) 156.4 2_756
C35 H35B O1 0.98 2.58 3.517(4) 160.6 2_746
C33 H33A Cl1 0.98 2.77 3.678(3) 153.7 2_646
C13 H13C Cl2 0.98 2.88 3.770(3) 151.0 2_656
